data_2205049
loop_
_publ_author_name
'Fadila, Berrah'
'Hanane, Lamraoui'
'Nourredine, Benali-Cherif'

_publ_section_title
;
 Hydrogen bonding in creatininium nitrate
;
_journal_issue 2
_journal_name_full 'Acta Crystallographica Section E'
_journal_page_first o210
_journal_page_last o212
_journal_paper_doi 10.1107/S1600536804032349
_journal_volume 61
_journal_year 2005
_chemical_formula_iupac 'C4 H8 N3 O + , N O3 -'
_chemical_formula_moiety 'C4 H8 N3 O + , N O3 -'
_chemical_formula_structural 'C4 H8 N4 O4'
_chemical_formula_sum 'C4 H8 N4 O4'
_chemical_formula_weight 176.14
_chemical_name_common 'creatininium nitrate'
_space_group_IT_number 61
_symmetry_cell_setting orthorhombic
_symmetry_space_group_name_Hall '-P 2ac 2ab'
_symmetry_space_group_name_H-M 'P b c a'
_atom_sites_solution_hydrogens geom
_atom_sites_solution_primary direct
_atom_sites_solution_secondary difmap
_cell_angle_alpha 90.00
_cell_angle_beta 90.00
_cell_angle_gamma 90.00
_cell_formula_units_Z 8
_cell_length_a 16.6509(3)
_cell_length_b 9.7336(2)
_cell_length_c 8.9989(3)
_cell_measurement_reflns_used 12577
_cell_measurement_temperature 293(2)
_cell_measurement_theta_max 30
_cell_measurement_theta_min 5.84
_cell_volume 1458.48(6)
_computing_cell_refinement 'DENZO and SCALEPACK (Otwinowski & Minor, 1997)'
_computing_data_collection 'KappaCCD Server Software (Nonius, 1998)'
_computing_data_reduction 'DENZO and SCALEPACK'
_computing_molecular_graphics 'ORTEP3 (Farrugia, 1997) and CAMERON (Watkin <i>et al.</i>, 1993)'
_computing_publication_material 'WinGX (Farrugia, 1999)'
_computing_structure_refinement 'SHELXL97 (Sheldrick, 1997)'
_computing_structure_solution 'SIR92 (Altomare <i>et al.</i>, 1993)'
_diffrn_ambient_temperature 293(2)
_diffrn_measured_fraction_theta_full 0.987
_diffrn_measured_fraction_theta_max 0.987
_diffrn_measurement_device 'Nonius KappaCCD area-detector'
_diffrn_measurement_method \f
_diffrn_radiation_monochromator graphite
_diffrn_radiation_source 'fine-focus sealed tube'
_diffrn_radiation_type MoK\a
_diffrn_radiation_wavelength 0.71073
_diffrn_reflns_av_R_equivalents 0.0570
_diffrn_reflns_av_sigmaI/netI 0.0344
_diffrn_reflns_limit_h_max 23
_diffrn_reflns_limit_h_min -23
_diffrn_reflns_limit_k_max 11
_diffrn_reflns_limit_k_min -13
_diffrn_reflns_limit_l_max 12
_diffrn_reflns_limit_l_min -12
_diffrn_reflns_number 12577
_diffrn_reflns_theta_full 30.00
_diffrn_reflns_theta_max 30.00
_diffrn_reflns_theta_min 5.84
_exptl_absorpt_coefficient_mu 0.142
_exptl_absorpt_correction_type none
_exptl_crystal_colour colourless
_exptl_crystal_density_diffrn 1.604
_exptl_crystal_density_meas ?
_exptl_crystal_density_method .
_exptl_crystal_description needle
_exptl_crystal_F_000 736
_exptl_crystal_size_max 0.30
_exptl_crystal_size_mid 0.10
_exptl_crystal_size_min 0.10
_refine_diff_density_max 0.249
_refine_diff_density_min -0.236
_refine_ls_extinction_method none
_refine_ls_goodness_of_fit_ref 1.020
_refine_ls_hydrogen_treatment mixed
_refine_ls_matrix_type full
_refine_ls_number_parameters 112
_refine_ls_number_reflns 2102
_refine_ls_number_restraints 0
_refine_ls_restrained_S_all 1.020
_refine_ls_R_factor_all 0.0641
_refine_ls_R_factor_gt 0.0400
_refine_ls_shift/su_max 0.000
_refine_ls_shift/su_mean 0.000
_refine_ls_structure_factor_coef Fsqd
_refine_ls_weighting_details 'calc w = 1/[\s^2^(Fo^2^)+(0.0578P)^2^+0.0648P] where P=(Fo^2^+2Fc^2^)/3'
_refine_ls_weighting_scheme calc
_refine_ls_wR_factor_gt 0.1001
_refine_ls_wR_factor_ref 0.1098
_reflns_number_gt 1473
_reflns_number_total 2102
_reflns_threshold_expression I>2\s(I)
_cod_data_source_file dn6185.cif
_cod_data_source_block I
_cod_original_sg_symbol_H-M Pbca
_cod_database_code 2205049

loop_
_symmetry_equiv_pos_as_xyz
'x, y, z'
'-x+1/2, -y, z+1/2'
'x+1/2, -y+1/2, -z'
'-x, y+1/2, -z+1/2'
'-x, -y, -z'
'x-1/2, y, -z-1/2'
'-x-1/2, y-1/2, z'
'x, -y-1/2, z-1/2'

loop_
_atom_site_label
_atom_site_fract_x
_atom_site_fract_y
_atom_site_fract_z
_atom_site_U_iso_or_equiv
_atom_site_adp_type
_atom_site_calc_flag
_atom_site_refinement_flags
_atom_site_occupancy
_atom_site_type_symbol
O1 0.06746(7) 0.18948(11) -0.10346(11) 0.0443(3) Uani d . 1 O
O2 0.10363(8) -0.01131(10) -0.03021(14) 0.0524(3) Uani d . 1 O
O3 0.05801(7) 0.13520(12) 0.12800(12) 0.0494(3) Uani d . 1 O
C2 0.10771(7) 0.52246(12) 0.07062(14) 0.0267(3) Uani d . 1 C
C3 0.11659(10) 0.65477(14) -0.16217(16) 0.0391(3) Uani d . 1 C
H3A 0.1463 0.6457 -0.2531 0.059 Uiso calc PR 0.50 H
H3B 0.1298 0.7406 -0.1156 0.059 Uiso calc PR 0.50 H
H3C 0.0601 0.6523 -0.1834 0.059 Uiso calc PR 0.50 H
H3D 0.0778 0.7133 -0.1150 0.059 Uiso calc PR 0.50 H
H3E 0.0943 0.6185 -0.2524 0.059 Uiso calc PR 0.50 H
H3F 0.1640 0.7068 -0.1847 0.059 Uiso calc PR 0.50 H
C4 0.20032(7) 0.44373(14) -0.09326(15) 0.0329(3) Uani d . 1 C
H4A 0.2518 0.4889 -0.1053 0.039 Uiso calc R 1 H
H4B 0.1886 0.3904 -0.1817 0.039 Uiso calc R 1 H
C5 0.19931(8) 0.35450(13) 0.04404(16) 0.0329(3) Uani d . 1 C
N 0.07619(6) 0.10309(11) -0.00027(12) 0.0305(3) Uani d . 1 N
N1 0.14425(7) 0.41399(11) 0.13818(13) 0.0318(3) Uani d . 1 N
H1 0.1263(10) 0.3780(16) 0.2202(19) 0.038 Uiso d . 1 H
N2 0.05025(7) 0.59258(13) 0.13514(14) 0.0384(3) Uani d . 1 N
H2A 0.0277 0.6597 0.0890 0.046 Uiso calc R 1 H
H2B 0.0351 0.5715 0.2236 0.046 Uiso calc R 1 H
N3 0.13706(6) 0.54265(11) -0.06321(12) 0.0284(2) Uani d . 1 N
O5 0.23793(6) 0.25261(10) 0.07035(14) 0.0491(3) Uani d . 1 O

loop_
_atom_site_aniso_label
_atom_site_aniso_U_11
_atom_site_aniso_U_22
_atom_site_aniso_U_33
_atom_site_aniso_U_12
_atom_site_aniso_U_13
_atom_site_aniso_U_23
O1 0.0547(7) 0.0463(6) 0.0321(5) 0.0103(5) 0.0043(4) 0.0081(5)
O2 0.0652(8) 0.0368(6) 0.0551(7) 0.0091(5) 0.0111(6) 0.0012(5)
O3 0.0587(7) 0.0606(7) 0.0287(6) -0.0118(5) 0.0144(5) -0.0077(5)
C2 0.0273(5) 0.0265(6) 0.0264(6) -0.0041(5) 0.0003(4) -0.0054(5)
C3 0.0478(8) 0.0364(7) 0.0330(7) 0.0000(6) -0.0012(6) 0.0064(6)
C4 0.0299(6) 0.0360(7) 0.0327(7) 0.0009(5) 0.0076(5) -0.0012(5)
C5 0.0294(6) 0.0337(6) 0.0357(7) 0.0003(5) 0.0004(5) -0.0010(6)
N 0.0291(5) 0.0364(6) 0.0260(6) -0.0036(4) 0.0044(4) -0.0002(4)
N1 0.0379(6) 0.0320(6) 0.0253(5) 0.0003(4) 0.0036(4) 0.0020(5)
N2 0.0425(6) 0.0406(6) 0.0323(6) 0.0067(5) 0.0079(5) -0.0052(5)
N3 0.0311(5) 0.0288(5) 0.0253(5) -0.0001(4) 0.0027(4) 0.0007(4)
O5 0.0432(6) 0.0446(6) 0.0596(7) 0.0140(5) 0.0024(5) 0.0071(5)

loop_
_atom_type_symbol
_atom_type_description
_atom_type_scat_dispersion_real
_atom_type_scat_dispersion_imag
_atom_type_scat_source
C C 0.0033 0.0016 'International Tables Vol C Tables 4.2.6.8 and 6.1.1.4'
H H 0.0000 0.0000 'International Tables Vol C Tables 4.2.6.8 and 6.1.1.4'
N N 0.0061 0.0033 'International Tables Vol C Tables 4.2.6.8 and 6.1.1.4'
O O 0.0106 0.0060 'International Tables Vol C Tables 4.2.6.8 and 6.1.1.4'

loop_
_geom_angle_atom_site_label_1
_geom_angle_atom_site_label_2
_geom_angle_atom_site_label_3
_geom_angle
N2 C2 N3 126.82(12)
N2 C2 N1 122.14(12)
N3 C2 N1 111.03(11)
N3 C3 H3A 109.5
N3 C3 H3B 109.5
H3A C3 H3B 109.5
N3 C3 H3C 109.5
H3A C3 H3C 109.5
H3B C3 H3C 109.5
N3 C3 H3D 109.5
H3A C3 H3D 141.1
H3B C3 H3D 56.3
H3C C3 H3D 56.3
N3 C3 H3E 109.5
H3A C3 H3E 56.3
H3B C3 H3E 141.1
H3C C3 H3E 56.3
H3D C3 H3E 109.5
N3 C3 H3F 109.5
H3A C3 H3F 56.3
H3B C3 H3F 56.3
H3C C3 H3F 141.1
H3D C3 H3F 109.5
H3E C3 H3F 109.5
N3 C4 C5 102.76(10)
N3 C4 H4A 111.2
C5 C4 H4A 111.2
N3 C4 H4B 111.2
C5 C4 H4B 111.2
H4A C4 H4B 109.1
O5 C5 N1 125.50(13)
O5 C5 C4 128.89(13)
N1 C5 C4 105.61(11)
O2 N O3 121.60(12)
O2 N O1 118.94(11)
O3 N O1 119.45(12)
C2 N1 C5 110.43(11)
C2 N1 H1 122.5(10)
C5 N1 H1 125.6(10)
C2 N2 H2A 120.0
C2 N2 H2B 120.0
H2A N2 H2B 120.0
C2 N3 C3 126.03(11)
C2 N3 C4 109.94(10)
C3 N3 C4 123.73(11)

loop_
_geom_bond_atom_site_label_1
_geom_bond_atom_site_label_2
_geom_bond_distance
O1 N 1.2612(14)
O2 N 1.2334(14)
O3 N 1.2336(14)
C2 N2 1.3109(16)
C2 N3 1.3144(16)
C2 N1 1.3618(16)
C3 N3 1.4492(17)
C3 H3A 0.9600
C3 H3B 0.9600
C3 H3C 0.9600
C3 H3D 0.9600
C3 H3E 0.9600
C3 H3F 0.9600
C4 N3 1.4526(16)
C4 C5 1.5104(19)
C4 H4A 0.9700
C4 H4B 0.9700
C5 O5 1.2054(15)
C5 N1 1.3760(17)
N1 H1 0.870(17)
N2 H2A 0.8600
N2 H2B 0.8600

loop_
_geom_hbond_atom_site_label_D
_geom_hbond_atom_site_label_H
_geom_hbond_atom_site_label_A
_geom_hbond_site_symmetry_A
_geom_hbond_distance_DH
_geom_hbond_distance_HA
_geom_hbond_distance_DA
_geom_hbond_angle_DHA
N1 H1 O1 8_566 0.870(17) 1.977(18) 2.8381(16) 170.1(15)
N1 H1 O2 8_566 0.870(17) 2.621(16) 3.2031(17) 125.3(12)
N1 H1 N 8_566 0.870(17) 2.657(17) 3.4493(15) 152.1(13)
N2 H2A O1 5_565 0.86 2.16 2.9022(16) 144
N2 H2B O3 4 0.86 2.14 2.8222(16) 136
N2 H2B O2 8_566 0.86 2.56 3.2380(19) 136
